data_4078345
loop_
_publ_author_name
'Caselli, Alessandro'
'Giannini, Luca'
'Solari, Euro'
'Floriani, Carlo'
'Re, Nazzareno'
'Chiesi-Villa, Angiola'
'Rizzoli, Corrado'

_publ_section_title
;
 Zirconium&#x2212;Butadiene Bonded over a Planar Set of Oxygens Derived
 from Calix[4]arene and Its Behavior as a Source of Zirconium(II)
;
_journal_issue 25
_journal_name_full Organometallics
_journal_page_first 5457
_journal_paper_doi 10.1021/om970624m
_journal_volume 16
_journal_year 1997
_chemical_formula_sum 'C111 H152 O10 Zr2'
_chemical_formula_weight 1828.86
_space_group_IT_number 15
_symmetry_cell_setting monoclinic
_symmetry_space_group_name_Hall '-C 2yc'
_symmetry_space_group_name_H-M 'C 1 2/c 1'
_atom_sites_solution_hydrogens geom
_atom_sites_solution_primary direct
_atom_sites_solution_secondary difmap
_cell_angle_alpha 90.00(0)
_cell_angle_beta 103.91(2)
_cell_angle_gamma 90.00(0)
_cell_formula_units_Z 4.00
_cell_length_a 12.375(2)
_cell_length_b 40.636(5)
_cell_length_c 21.083(3)
_cell_measurement_reflns_used 143
_cell_measurement_temperature 25
_cell_measurement_theta_max 37.8
_cell_measurement_theta_min 18.5
_cell_volume 10291(3)
_computing_cell_refinement 'TEXSAN Software'
_computing_data_collection 'TEXSAN Software'
_computing_data_reduction 'TEXSAN Software'
_computing_structure_refinement 'SHELXS-93 (Sheldrick, 1993)'
_computing_structure_solution 'SHELXS-76 (Sheldrick, 1976)'
_diffrn_ambient_temperature 143
_diffrn_measurement_device 'Rigaku AFC6S'
_diffrn_measurement_method omega/2theta
_diffrn_radiation_monochromator graphite
_diffrn_radiation_source 'fine-focus sealed tube'
_diffrn_radiation_type CuK\a
_diffrn_radiation_wavelength 1.54178
_diffrn_reflns_av_R_equivalents 0.1304
_diffrn_reflns_av_sigmaI/netI 0.2216
_diffrn_reflns_limit_h_max 13
_diffrn_reflns_limit_h_min 0
_diffrn_reflns_limit_k_max 49
_diffrn_reflns_limit_k_min 0
_diffrn_reflns_limit_l_max 24
_diffrn_reflns_limit_l_min -25
_diffrn_reflns_number 8628
_diffrn_reflns_theta_max 70.19
_diffrn_reflns_theta_min 2.17
_diffrn_standards_decay_% 2.4
_diffrn_standards_interval_count 150
_diffrn_standards_number 3
_exptl_absorpt_coefficient_mu 2.0907
_exptl_absorpt_correction_T_max 1.000
_exptl_absorpt_correction_T_min 0.351
_exptl_absorpt_correction_type 'North et al. 1968'
_exptl_crystal_colour red
_exptl_crystal_density_diffrn 1.1804
_exptl_crystal_description plate
_exptl_crystal_F_000 3912.0
_exptl_crystal_size_max 0.48
_exptl_crystal_size_mid 0.44
_exptl_crystal_size_min 0.10
_refine_diff_density_max 1.352
_refine_diff_density_min -.991
_refine_diff_density_rms .120
_refine_ls_extinction_method none
_refine_ls_goodness_of_fit_all 1.016
_refine_ls_goodness_of_fit_obs 1.167
_refine_ls_hydrogen_treatment 'not refined'
_refine_ls_matrix_type full
_refine_ls_number_parameters 552
_refine_ls_number_reflns 7054
_refine_ls_number_restraints 7
_refine_ls_restrained_S_all 1.124
_refine_ls_restrained_S_obs 1.167
_refine_ls_R_factor_all 0.2196
_refine_ls_R_factor_obs 0.0661
_refine_ls_shift/esd_max 0.000
_refine_ls_shift/esd_mean 0.000
_refine_ls_structure_factor_coef Fsqd
_refine_ls_weighting_details 'w=1/[\s^2^(Fo^2^)+(0.0989P)^2^+0.0000P] where P=(Fo^2^+2Fc^2^)/3'
_refine_ls_weighting_scheme calc
_refine_ls_wR_factor_all 0.1980
_refine_ls_wR_factor_obs 0.1592
_reflns_number_observed 3655
_reflns_number_total 7054
_reflns_observed_criterion >2sigma(I)
_cod_data_source_file om5457.cif
_cod_data_source_block COMPLEX_9
_cod_depositor_comments
;
The following automatic conversions were performed:

'_refine_ls_weighting_scheme' value 'calc
w=1/[\s^2^(Fo^2^)+(0.0989P)^2^+0.0000P] where P=(Fo^2^+2Fc^2^)/3' was
changed to 'calc'. New tag '_refine_ls_weighting_details' was
created. The value of the new tag was set to
'w=1/[\s^2^(Fo^2^)+(0.0989P)^2^+0.0000P] where P=(Fo^2^+2Fc^2^)/3'.

Automatic conversion script
Id: cif_fix_values 3143 2015-03-26 13:38:13Z robertas 
;
_cod_original_cell_volume 10291.(3)
_cod_original_sg_symbol_H-M 'C 2/C               '
_cod_database_code 4078345

loop_
_symmetry_equiv_pos_as_xyz
'x, y, z'
'-x, y, -z+1/2'
'x+1/2, y+1/2, z'
'-x+1/2, y+1/2, -z+1/2'
'-x, -y, -z'
'x, -y, z-1/2'
'-x+1/2, -y+1/2, -z'
'x+1/2, -y+1/2, z-1/2'

loop_
_atom_site_aniso_label
_atom_site_aniso_U_11
_atom_site_aniso_U_22
_atom_site_aniso_U_33
_atom_site_aniso_U_23
_atom_site_aniso_U_13
_atom_site_aniso_U_12
ZR1 0.0296(7) 0.0181(5) 0.0191(5) 0.0000(0) 0.0052(4) 0.0000(0)
ZR2 0.0321(7) 0.0180(5) 0.0216(5) 0.0000(0) 0.0031(5) 0.0000(0)
O1 0.0233(33) 0.0324(31) 0.0228(28) -0.0111(24) 0.0050(24) 0.0005(27)
O2 0.0274(34) 0.0251(29) 0.0299(30) -0.0093(24) 0.0055(26) -0.0049(27)
O3 0.0318(36) 0.0294(31) 0.0269(30) -0.0066(25) 0.0034(26) -0.0016(29)
O4 0.0357(35) 0.0200(27) 0.0188(26) -0.0002(22) 0.0021(24) 0.0023(27)
O5 0.0459(36) 0.0168(23) 0.0312(27) -0.0002(27) 0.0022(25) -0.0048(33)
C1 0.0315(54) 0.0209(40) 0.0280(44) 0.0065(33) 0.0031(38) -0.0094(39)
C2 0.0256(51) 0.0400(50) 0.0217(41) 0.0067(37) 0.0090(36) -0.0009(43)
C3 0.0362(56) 0.0311(44) 0.0259(43) -0.0037(36) 0.0039(39) 0.0016(44)
C4 0.0448(63) 0.0384(51) 0.0333(48) -0.0073(41) 0.0139(43) -0.0067(50)
C5 0.0413(60) 0.0325(48) 0.0320(48) 0.0015(39) 0.0107(43) -0.0009(46)
C6 0.0298(53) 0.0269(42) 0.0298(45) 0.0056(36) 0.0104(38) -0.0046(41)
C7 0.0328(55) 0.0279(45) 0.0299(46) -0.0052(37) 0.0127(40) -0.0005(42)
C8 0.0274(51) 0.0364(45) 0.0251(43) 0.0065(37) 0.0123(37) 0.0040(43)
C9 0.0298(55) 0.0396(51) 0.0345(49) -0.0029(41) 0.0109(40) 0.0130(46)
C10 0.0406(60) 0.0290(45) 0.0397(52) -0.0035(40) 0.0147(44) 0.0068(46)
C11 0.0336(55) 0.0300(45) 0.0275(43) 0.0028(37) 0.0021(38) -0.0017(43)
C12 0.0258(51) 0.0252(42) 0.0227(43) 0.0012(34) 0.0019(36) 0.0022(39)
C13 0.0206(47) 0.0198(39) 0.0230(39) -0.0061(33) 0.0053(34) -0.0067(37)
C14 0.0322(53) 0.0342(45) 0.0229(42) -0.0006(36) 0.0067(37) 0.0045(44)
C15 0.0301(52) 0.0303(46) 0.0247(43) 0.0036(37) 0.0039(38) -0.0029(42)
C16 0.0264(52) 0.0371(50) 0.0349(48) 0.0039(41) 0.0078(40) -0.0014(44)
C17 0.0225(50) 0.0453(56) 0.0338(49) 0.0119(42) 0.0140(40) -0.0008(46)
C18 0.0312(54) 0.0348(48) 0.0284(45) 0.0089(38) 0.0087(40) 0.0022(44)
C19 0.0224(49) 0.0287(43) 0.0278(43) 0.0027(36) 0.0044(36) 0.0083(40)
C20 0.0399(57) 0.0275(43) 0.0210(41) 0.0011(34) 0.0124(39) 0.0075(43)
C21 0.0227(48) 0.0400(50) 0.0189(39) 0.0014(36) 0.0036(34) 0.0016(43)
C22 0.0229(48) 0.0188(37) 0.0190(38) -0.0036(30) 0.0005(34) -0.0048(37)
C23 0.0301(52) 0.0391(49) 0.0156(39) 0.0058(35) 0.0074(36) -0.0084(43)
C24 0.0325(54) 0.0279(46) 0.0215(40) 0.0009(35) 0.0019(37) -0.0033(41)
C25 0.0396(58) 0.0273(43) 0.0297(46) -0.0013(37) 0.0095(41) 0.0082(44)
C26 0.0207(47) 0.0360(46) 0.0099(35) 0.0001(34) -0.0051(33) -0.0065(41)
C27 0.0161(46) 0.0277(42) 0.0202(39) -0.0014(33) 0.0000(33) 0.0012(38)
C28 0.0285(51) 0.0345(48) 0.0291(44) -0.0003(37) 0.0016(38) -0.0068(44)
C29 0.0487(69) 0.0528(64) 0.0490(62) -0.0282(51) 0.0108(52) 0.0088(56)
C30 0.102(11) 0.055(8) 0.076(8) -0.025(6) 0.046(8) -0.007(8)
C31 0.0569(74) 0.0719(79) 0.0404(58) -0.0289(55) 0.0159(52) -0.0135(65)
C32 0.061(9) 0.095(11) 0.094(10) -0.043(8) 0.016(7) 0.029(8)
C33 0.0460(64) 0.0303(47) 0.0434(54) 0.0002(41) 0.0080(47) 0.0104(48)
C34 0.136(14) 0.045(7) 0.147(14) 0.043(9) 0.081(12) 0.047(9)
C35 0.151(15) 0.044(7) 0.074(9) -0.015(6) -0.002(9) 0.035(9)
C36 0.060(9) 0.051(7) 0.113(11) 0.026(7) -0.023(8) 0.012(7)
C37 0.0213(49) 0.0584(62) 0.0301(46) 0.0163(44) -0.0008(38) -0.0123(48)
C38 0.0692(85) 0.0649(77) 0.0597(70) 0.0338(62) 0.0045(61) -0.0086(70)
C39 0.0787(96) 0.0898(99) 0.0715(82) 0.0245(74) 0.0410(72) -0.0139(83)
C40 0.056(8) 0.116(12) 0.058(7) 0.041(8) -0.001(6) -0.029(8)
C41 0.0539(69) 0.0225(45) 0.0503(57) -0.0002(41) 0.0144(49) -0.0084(47)
C44 0.094(11) 0.045(7) 0.106(11) 0.036(7) -0.012(9) 0.016(8)
C45 0.0451(60) 0.0345(47) 0.0314(44) 0.0011(40) 0.0114(41) -0.0114(49)
C46 0.0503(61) 0.0308(45) 0.0293(45) 0.0039(39) -0.0038(41) -0.0073(49)
C52 0.106(13) 0.138(18) 0.071(10) 0.003(11) 0.021(9) -0.014(14)
C54 0.056(12) 0.094(15) 0.068(12) 0.000(0) -0.002(9) 0.000(0)
C55 0.067(19) 0.289(57) 0.234(43) 0.000(0) -0.017(22) 0.000(0)
C56 0.088(14) 0.326(37) 0.127(16) 0.034(19) -0.001(12) 0.086(18)
C58 0.151(17) 0.110(14) 0.121(14) 0.035(11) 0.059(13) 0.079(13)
C59 0.193(19) 0.040(7) 0.079(10) 0.002(7) 0.059(11) -0.017(10)
C60 0.135(14) 0.063(9) 0.063(8) -0.011(7) 0.041(9) -0.013(9)
C61 0.215(20) 0.070(10) 0.048(7) 0.011(7) 0.007(10) -0.028(11)

loop_
_atom_site_label
_atom_site_fract_x
_atom_site_fract_y
_atom_site_fract_z
_atom_site_U_iso_or_equiv
_atom_site_thermal_displace_type
_atom_site_type_symbol
_atom_site_calc_flag
_atom_site_calc_attached_atom
_atom_site_aniso_ratio
ZR1 0.00000(0) 0.16818(2) 0.25000(0) 0.0224(3) aniso Zr . . 1.66
ZR2 0.00000(0) 0.09141(2) 0.25000(0) 0.0245(4) aniso Zr . . 1.89
O1 -0.0325(5) 0.1958(1) 0.3210(2) 0.0263(17) aniso O . . 2.67
O2 -0.1912(5) 0.1864(1) 0.2045(2) 0.0277(20) aniso O . . 2.20
O3 -0.0965(5) 0.0647(1) 0.2929(2) 0.0300(20) aniso O . . 1.75
O4 0.1368(5) 0.0722(1) 0.3501(2) 0.0256(19) aniso O . . 2.09
O5 0.0847(5) 0.1300(2) 0.2939(2) 0.0325(19) aniso O . . 3.23
C1 -0.0465(7) 0.2190(2) 0.3638(4) 0.0275(28) aniso C . . 3.26
C2 0.0435(7) 0.2298(2) 0.4114(4) 0.0285(29) aniso C . . 2.54
C3 0.0321(8) 0.2538(2) 0.4561(4) 0.0317(31) aniso C . . 1.67
C4 -0.0723(8) 0.2687(2) 0.4538(4) 0.0381(31) aniso C . . 1.84
C5 -0.1628(8) 0.2572(2) 0.4043(4) 0.0350(33) aniso C . . 1.39
C6 -0.1526(7) 0.2327(2) 0.3598(4) 0.0283(30) aniso C . . 1.95
C7 -0.2530(7) 0.2221(2) 0.3077(4) 0.0293(31) aniso C . . 1.75
C8 -0.2576(7) 0.2372(2) 0.2406(4) 0.0286(30) aniso C . . 2.31
C9 -0.2944(8) 0.2687(2) 0.2269(4) 0.0341(32) aniso C . . 2.77
C10 -0.2962(8) 0.2843(2) 0.1678(4) 0.0356(33) aniso C . . 2.00
C11 -0.2513(8) 0.2669(2) 0.1232(4) 0.0313(31) aniso C . . 1.59
C12 -0.2124(7) 0.2343(2) 0.1354(4) 0.0253(27) aniso C . . 1.50
C13 -0.2191(7) 0.2201(2) 0.1940(4) 0.0211(25) aniso C . . 2.36
C14 -0.1601(7) 0.2166(2) 0.0870(4) 0.0297(29) aniso C . . 1.69
C15 -0.2564(7) 0.0305(2) 0.2801(4) 0.0288(30) aniso C . . 1.58
C16 -0.3183(7) 0.0082(2) 0.3082(4) 0.0327(31) aniso C . . 1.58
C17 -0.2839(7) -0.0029(2) 0.3722(4) 0.0326(30) aniso C . . 3.65
C18 -0.1846(7) 0.0091(2) 0.4088(4) 0.0312(30) aniso C . . 1.89
C19 -0.1195(7) 0.0314(2) 0.3826(4) 0.0266(30) aniso C . . 2.08
C20 -0.1548(7) 0.0428(2) 0.3184(4) 0.0286(29) aniso C . . 2.48
C21 -0.0043(7) 0.0404(2) 0.4214(4) 0.0275(26) aniso C . . 2.16
C22 0.0816(7) 0.0218(2) 0.3937(4) 0.0210(28) aniso C . . 2.23
C23 0.0900(7) -0.0115(2) 0.3979(4) 0.0279(29) aniso C . . 3.88
C24 0.1633(7) -0.0300(2) 0.3707(4) 0.0281(28) aniso C . . 1.80
C25 0.2291(8) -0.0126(2) 0.3379(4) 0.0320(33) aniso C . . 2.01
C26 0.2212(7) 0.0211(2) 0.3310(4) 0.0237(24) aniso C . . 6.20
C27 0.1488(7) 0.0381(2) 0.3591(4) 0.0221(27) aniso C . . 2.05
C28 0.2919(7) 0.0392(2) 0.2919(4) 0.0316(28) aniso C . . 1.85
C29 -0.0825(9) 0.2955(3) 0.5020(5) 0.0503(40) aniso C . . 4.48
C30 -0.0057(12) 0.3236(3) 0.4973(6) 0.0736(57) aniso C . . 3.55
C31 -0.0472(9) 0.2818(3) 0.5724(5) 0.0557(41) aniso C . . 3.98
C32 -0.2028(11) 0.3072(4) 0.4920(7) 0.0840(60) aniso C . . 5.15
C33 -0.3501(8) 0.3182(2) 0.1503(5) 0.0404(36) aniso C . . 2.11
C34 -0.3103(14) 0.3354(3) 0.0992(8) 0.1016(73) aniso C . . 8.59
C35 -0.3274(14) 0.3419(3) 0.2088(7) 0.0947(62) aniso C . . 5.99
C36 -0.4754(11) 0.3130(3) 0.1232(7) 0.0821(54) aniso C . . 6.13
C37 -0.3490(7) -0.0279(2) 0.4015(4) 0.0378(32) aniso C . . 4.16
C38 -0.2814(10) -0.0601(3) 0.4151(5) 0.0664(45) aniso C . . 3.87
C39 -0.3649(11) -0.0167(4) 0.4674(6) 0.0761(54) aniso C . . 3.78
C40 -0.4614(10) -0.0359(4) 0.3566(5) 0.0790(57) aniso C . . 4.62
C41 0.1715(9) -0.0681(2) 0.3759(5) 0.0419(37) aniso C . . 2.78
C42A 0.2153(17) -0.0830(5) 0.3203(9) 0.0880(63) iso C . . 6.78
C43A 0.0620(22) -0.0834(7) 0.3758(13) 0.0366(31) iso C . . 2.12
C42B 0.1450(26) -0.0829(8) 0.3058(14) 0.0391(32) iso C . . 2.55
C43B 0.0732(19) -0.0833(6) 0.4100(11) 0.1052(89) iso C . . 2.05
C44 0.2713(12) -0.0749(3) 0.4336(7) 0.0755(78) aniso C . . 2.00
C45 -0.2892(8) 0.1657(2) 0.1826(4) 0.205(27) aniso C . . 4.72
C46 0.2079(8) 0.0907(2) 0.4030(4) 0.185(14) aniso C . . 6.76
C51B 0.00000(0) 0.3169(7) 0.25000(0) 0.0996(79) iso C . . 5.51
C52 0.0185(15) 0.3378(5) 0.1946(7) 0.0843(64) aniso C . . 2.80
C53A 0.0214(25) 0.3081(7) 0.1988(13) 0.1152(86) iso C . . 5.35
C53B 0.0255(37) 0.3690(11) 0.1910(16) 0.126(13) iso C . . 0.00
C54 0.00000(0) 0.2840(5) 0.25000(0) 0.056(12) aniso C . . 0.00
C56 0.4844(15) 0.0906(7) 0.0999(10) 0.088(14) aniso C . . 0.00
C57A 0.4834(35) 0.1000(11) 0.1684(20) 0.131(14) iso C . . 0.00
C57B 0.4210(20) 0.0837(6) 0.1478(11) 0.0519(56) iso C . . 0.00
C58 0.3520(16) 0.1133(4) 0.1603(9) 0.151(17) aniso C . . 0.00
C59 0.2516(17) 0.1139(3) 0.0987(7) 0.193(19) aniso C . . 0.00
C60 0.1615(14) 0.1356(3) 0.1085(6) 0.135(14) aniso C . . 0.00
C61 0.0439(17) 0.1387(3) 0.0487(6) 0.215(20) aniso C . . 0.00
H3 0.10710(0) 0.25980(0) 0.49330(0) 0.0500(0) iso H calc C3 1.00
H5 -0.22030(0) 0.27350(0) 0.39510(0) 0.0500(0) iso H calc C5 1.00
H71 -0.32470(0) 0.22770(0) 0.31880(0) 0.0500(0) iso H calc C7 1.00
H72 -0.25080(0) 0.19670(0) 0.31050(0) 0.0500(0) iso H calc C7 1.00
H9 -0.31260(0) 0.27700(0) 0.24630(0) 0.0500(0) iso H calc C9 1.00
H11 -0.24340(0) 0.27800(0) 0.08620(0) 0.0500(0) iso H calc C11 1.00
H141 -0.16390(0) 0.19220(0) 0.09150(0) 0.0500(0) iso H calc C14 1.00
H142 -0.18340(0) 0.22310(0) 0.05280(0) 0.0500(0) iso H calc C14 1.00
H16 -0.37970(0) 0.00260(0) 0.28240(0) 0.0500(0) iso H calc C16 1.00
H18 -0.15960(0) 0.00290(0) 0.45590(0) 0.0500(0) iso H calc C18 1.00
H211 0.00850(0) 0.03830(0) 0.46240(0) 0.0500(0) iso H calc C21 1.00
H212 0.00910(0) 0.05920(0) 0.41980(0) 0.0500(0) iso H calc C21 1.00
H23 0.04570(0) -0.01980(0) 0.42390(0) 0.0500(0) iso H calc C23 1.00
H25 0.26000(0) -0.02370(0) 0.31190(0) 0.0500(0) iso H calc C25 1.00
H281 0.31930(0) 0.05610(0) 0.29600(0) 0.0500(0) iso H calc C28 1.00
H282 0.37370(0) 0.02840(0) 0.31620(0) 0.0500(0) iso H calc C28 1.00
H301 -0.00880(0) 0.34720(0) 0.52980(0) 0.0500(0) iso H calc C30 1.00
H302 0.00160(0) 0.33490(0) 0.45350(0) 0.0500(0) iso H calc C30 1.00
H303 0.07070(0) 0.32390(0) 0.49780(0) 0.0500(0) iso H calc C30 1.00
H311 -0.04520(0) 0.30140(0) 0.59720(0) 0.0500(0) iso H calc C31 1.00
H312 0.03780(0) 0.27500(0) 0.58340(0) 0.0500(0) iso H calc C31 1.00
H313 -0.08920(0) 0.26780(0) 0.58000(0) 0.0500(0) iso H calc C31 1.00
H321 -0.20640(0) 0.32980(0) 0.51600(0) 0.0500(0) iso H calc C32 1.00
H322 -0.24700(0) 0.29710(0) 0.50230(0) 0.0500(0) iso H calc C32 1.00
H323 -0.22560(0) 0.32070(0) 0.44730(0) 0.0500(0) iso H calc C32 1.00
H341 -0.32880(0) 0.36300(0) 0.09280(0) 0.0500(0) iso H calc C34 1.00
H342 -0.32640(0) 0.32860(0) 0.06600(0) 0.0500(0) iso H calc C34 1.00
H343 -0.23120(0) 0.33530(0) 0.10520(0) 0.0500(0) iso H calc C34 1.00
H351 -0.36420(0) 0.33350(0) 0.23580(0) 0.0500(0) iso H calc C35 1.00
H352 -0.35730(0) 0.36760(0) 0.19600(0) 0.0500(0) iso H calc C35 1.00
H353 -0.25730(0) 0.33760(0) 0.22510(0) 0.0500(0) iso H calc C35 1.00
H361 -0.48880(0) 0.30380(0) 0.15820(0) 0.0500(0) iso H calc C36 1.00
H362 -0.50270(0) 0.30300(0) 0.09580(0) 0.0500(0) iso H calc C36 1.00
H363 -0.49690(0) 0.33680(0) 0.10960(0) 0.0500(0) iso H calc C36 1.00
H381 -0.32720(0) -0.07850(0) 0.43520(0) 0.0500(0) iso H calc C38 1.00
H382 -0.20260(0) -0.05970(0) 0.44870(0) 0.0500(0) iso H calc C38 1.00
H383 -0.27830(0) -0.06380(0) 0.37960(0) 0.0500(0) iso H calc C38 1.00
H391 -0.42240(0) -0.03360(0) 0.48060(0) 0.0500(0) iso H calc C39 1.00
H392 -0.40900(0) -0.00050(0) 0.45420(0) 0.0500(0) iso H calc C39 1.00
H393 -0.31180(0) -0.01160(0) 0.50260(0) 0.0500(0) iso H calc C39 1.00
H40A -0.50130(0) -0.05090(0) 0.37630(0) 0.0500(0) iso H calc C40 1.00
H40B -0.45310(0) -0.04350(0) 0.31550(0) 0.0500(0) iso H calc C40 1.00
H40C -0.50500(0) -0.01500(0) 0.34850(0) 0.0500(0) iso H calc C40 1.00
H451 -0.26700(0) 0.13900(0) 0.19100(0) 0.0500(0) iso H calc C45 1.00
H452 -0.30920(0) 0.17050(0) 0.14220(0) 0.0500(0) iso H calc C45 1.00
H453 -0.35510(0) 0.16800(0) 0.20950(0) 0.0500(0) iso H calc C45 1.00
H461 0.19730(0) 0.11370(0) 0.39510(0) 0.0500(0) iso H calc C46 1.00
H462 0.28460(0) 0.08500(0) 0.40580(0) 0.0500(0) iso H calc C46 1.00
H463 0.18990(0) 0.08500(0) 0.44360(0) 0.0500(0) iso H calc C46 1.00

loop_
_atom_type_symbol
_atom_type_description
_atom_type_scat_dispersion_real
_atom_type_scat_dispersion_imag
_atom_type_scat_source
Zr Zr -.1862 2.2449 'International Tables Vol C Tables 4.2.6.8 and 6.1.1.4'
O O .0492 .0322 'International Tables Vol C Tables 4.2.6.8 and 6.1.1.4'
C C .0181 .0091 'International Tables Vol C Tables 4.2.6.8 and 6.1.1.4'
H H .0000 .0000 'International Tables Vol C Tables 4.2.6.8 and 6.1.1.4'

loop_
_geom_angle_atom_site_label_1
_geom_angle_atom_site_label_2
_geom_angle_atom_site_label_3
_geom_angle
_geom_angle_publ_flag
O2 ZR1 O5 141.0(2) yes
O1 ZR1 O5 105.8(2) yes
O1 ZR1 O2 76.8(2) yes
ZR2 ZR1 O5 38.2(2) yes
ZR2 ZR1 O2 107.6(2) yes
ZR2 ZR1 O1 124.4(1) yes
ZR1 ZR2 O5 37.9(2) yes
ZR1 ZR2 O4 108.3(1) yes
ZR1 ZR2 O3 123.1(1) yes
O4 ZR2 O5 71.2(2) yes
O3 ZR2 O5 121.8(2) yes
O3 ZR2 O4 78.7(2) yes
ZR1 O1 C1 169.5(5) yes
ZR1 O2 C45 127.1(4) yes
ZR1 O2 C13 122.1(5) yes
C13 O2 C45 110.8(6) yes
ZR2 O3 C20 171.4(5) yes
ZR2 O4 C46 130.6(4) yes
ZR2 O4 C27 116.9(4) yes
C27 O4 C46 112.5(6) yes
ZR1 O5 ZR2 103.9(3) yes
O1 C1 C6 120.3(7) yes
O1 C1 C2 120.0(8) yes
C2 C1 C6 119.7(8) yes
C1 C2 C3 121.5(8) yes
C2 C3 C4 121.2(8) yes
C3 C4 C29 120.4(8) yes
C3 C4 C5 116.0(8) yes
C5 C4 C29 123.6(9) yes
C4 C5 C6 123.3(9) yes
C1 C6 C5 118.4(8) yes
C5 C6 C7 120.1(8) yes
C1 C6 C7 121.5(7) yes
C6 C7 C8 113.5(7) yes
C7 C8 C13 120.9(7) yes
C7 C8 C9 120.5(7) yes
C9 C8 C13 118.4(8) yes
C8 C9 C10 123.3(8) yes
C9 C10 C33 122.4(8) yes
C9 C10 C11 116.7(8) yes
C11 C10 C33 120.9(8) yes
C10 C11 C12 121.8(8) yes
C11 C12 C14 120.3(7) yes
C11 C12 C13 117.6(8) yes
C13 C12 C14 122.0(7) yes
C8 C13 C12 122.1(8) yes
O2 C13 C12 118.6(7) yes
O2 C13 C8 119.3(7) yes
C16 C15 C20 119.2(8) yes
C15 C16 C17 123.2(8) yes
C16 C17 C37 123.0(8) yes
C16 C17 C18 117.0(8) yes
C18 C17 C37 120.0(7) yes
C17 C18 C19 121.7(8) yes
C18 C19 C21 119.9(7) yes
C18 C19 C20 121.2(8) yes
C20 C19 C21 118.7(7) yes
C15 C20 C19 117.7(8) yes
O3 C20 C19 122.5(8) yes
O3 C20 C15 119.9(7) yes
C19 C21 C22 109.0(7) yes
C21 C22 C27 121.3(7) yes
C21 C22 C23 121.1(8) yes
C23 C22 C27 117.4(8) yes
C22 C23 C24 123.7(8) yes
C23 C24 C41 122.9(8) yes
C23 C24 C25 116.6(8) yes
C25 C24 C41 120.6(8) yes
C24 C25 C26 121.7(9) yes
C25 C26 C28 120.0(8) yes
C25 C26 C27 119.4(8) yes
C27 C26 C28 120.6(7) yes
C22 C27 C26 121.2(8) yes
O4 C27 C26 119.8(7) yes
O4 C27 C22 118.8(7) yes
C4 C29 C32 111.5(9) yes
C4 C29 C31 109.6(9) yes
C4 C29 C30 110.2(9) yes
C31 C29 C32 106.6(9) yes
C30 C29 C32 111(1) yes
C30 C29 C31 107.4(9) yes
C10 C33 C36 107.9(8) yes
C10 C33 C35 112.6(8) yes
C10 C33 C34 113.6(9) yes
C35 C33 C36 111(1) yes
C34 C33 C36 106(1) yes
C34 C33 C35 105.2(9) yes
C17 C37 C40 112.7(7) yes
C17 C37 C39 111.7(8) yes
C17 C37 C38 109.1(8) yes
C39 C37 C40 109.5(9) yes
C38 C37 C40 108.0(9) yes
C38 C37 C39 105.5(8) yes
C24 C41 C44 105.2(8) yes
C24 C41 C43B 111(1) yes
C24 C41 C42B 109(1) yes
C24 C41 C43A 112(1) yes
C24 C41 C42A 111.7(9) yes
C43B C41 C44 97(1) yes
C42B C41 C44 129(1) yes
C42B C41 C43B 105(2) yes
C43A C41 C44 119(1) yes
C43A C41 C43B 25(1) yes
C43A C41 C42B 82(2) yes
C42A C41 C44 100(1) yes
C42A C41 C43B 128(1) yes
C42A C41 C42B 32(1) yes
C42A C41 C43A 109(1) yes
C41 C42A C42B 76(3) yes
C41 C43A C43B 92(3) yes
C41 C43A C42B 51(1) yes
C42B C43A C43B 139(4) yes
C42A C42B C43A 114(3) yes
C41 C42B C43A 48(1) yes
C41 C42B C42A 72(2) yes
C41 C43B C43A 63(3) yes
C53B C51A C55 66(2) yes
C52 C51A C55 117.8(8) yes
C52 C51A C53B 52(2) yes
C51B C51A C55 180(6) yes
C51B C51A C53B 114(2) yes
C51B C51A C52 62.2(8) yes
C51A C51B C54 180(3) yes
C51A C51B C53A 107(1) yes
C51A C51B C52 55.7(7) yes
C53A C51B C54 73(1) yes
C52 C51B C54 124.3(7) yes
C52 C51B C53A 51(1) yes
C51A C52 C51B 62.1(7) yes
C51B C52 C53B 129(2) yes
C51B C52 C53A 52(1) yes
C51A C52 C53B 67(2) yes
C51A C52 C53A 114(2) yes
C53A C52 C53B 175(3) yes
C51B C53A C52 76(2) yes
C52 C53A C54 133(2) yes
C51B C53A C54 57(1) yes
C51A C53B C52 61(2) yes
C52 C53B C55 105(3) yes
C51A C53B C55 45(1) yes
C51B C54 C53A 50(1) yes
C51A C55 C53B 70(2) yes
C57A C56 C57B 41(2) yes
C56 C57A C58 102(3) yes
C56 C57A C57B 67(3) yes
C57B C57A C58 64(3) yes
C56 C57B C57A 72(3) yes
C57A C57B C58 79(3) yes
C56 C57B C58 113(2) yes
C57A C58 C57B 37(2) yes
C57B C58 C59 103(1) yes
C57A C58 C59 130(2) yes
C58 C59 C60 112(1) yes
C59 C60 C61 119(1) yes

loop_
_geom_bond_atom_site_label_1
_geom_bond_atom_site_label_2
_geom_bond_distance
_geom_bond_publ_flag
ZR1 ZR2 3.120(1) yes
ZR1 O1 1.988(5) yes
ZR1 O2 2.444(6) yes
ZR1 O5 1.974(7) yes
ZR2 O3 1.985(6) yes
ZR2 O4 2.492(4) yes
ZR2 O5 1.987(7) yes
O1 C1 1.34(1) yes
O2 C13 1.417(9) yes
O2 C45 1.46(1) yes
O3 C20 1.34(1) yes
O4 C27 1.402(9) yes
O4 C46 1.453(9) yes
C1 C2 1.38(1) yes
C1 C6 1.41(1) yes
C2 C3 1.39(1) yes
C3 C4 1.42(1) yes
C4 C5 1.41(1) yes
C4 C29 1.52(1) yes
C5 C6 1.39(1) yes
C6 C7 1.51(1) yes
C7 C8 1.53(1) yes
C8 C9 1.37(1) yes
C8 C13 1.38(1) yes
C9 C10 1.39(1) yes
C10 C11 1.39(1) yes
C10 C33 1.54(1) yes
C11 C12 1.41(1) yes
C12 C13 1.38(1) yes
C12 C14 1.51(1) yes
C15 C16 1.41(1) yes
C15 C20 1.41(1) yes
C16 C17 1.39(1) yes
C17 C18 1.37(1) yes
C17 C37 1.52(1) yes
C18 C19 1.41(1) yes
C19 C20 1.40(1) yes
C19 C21 1.51(1) yes
C21 C22 1.53(1) yes
C22 C23 1.36(1) yes
C22 C27 1.40(1) yes
C23 C24 1.40(1) yes
C24 C25 1.38(1) yes
C24 C41 1.55(1) yes
C25 C26 1.38(1) yes
C26 C27 1.37(1) yes
C26 C28 1.53(1) yes
C29 C30 1.50(1) yes
C29 C31 1.55(1) yes
C29 C32 1.53(1) yes
C33 C34 1.47(2) yes
C33 C35 1.54(1) yes
C33 C36 1.53(1) yes
C37 C38 1.54(1) yes
C37 C39 1.52(1) yes
C37 C40 1.52(1) yes
C41 C42A 1.53(2) yes
C41 C43A 1.49(3) yes
C41 C42B 1.56(3) yes
C41 C43B 1.67(2) yes
C41 C44 1.54(1) yes
C42A C42B 0.85(3) yes
C43A C42B 1.99(4) yes
C43A C43B 0.70(3) yes
C51A C51B 1.50(*) yes
C51A C52 1.40(5) yes
C51A C53B 1.49(5) yes
C51A C55 1.12(*) yes
C51B C52 1.51(2) yes
C51B C53A 1.23(3) yes
C51B C54 1.34(3) yes
C52 C53A 1.21(3) yes
C52 C53B 1.27(4) yes
C53A C54 1.53(3) yes
C53B C55 1.45(4) yes
C56 C57A 1.50(4) yes
C56 C57B 1.45(3) yes
C57A C57B 1.03(4) yes
C57A C58 1.68(4) yes
C57B C58 1.53(3) yes
C58 C59 1.57(2) yes
C59 C60 1.47(2) yes
C60 C61 1.69(2) yes
